data_1576832
loop_
_publ_author_name
'Shrivastav, Akash'
'Tiwari, Raman Kumar'
'Yadav, Mangal S.'
'Bhattacharya, Subrato'

_publ_section_title
;
 Cis-thiolate bridged heterobimetallic complexes as efficient catalysts
 for glycosyl triazole synthesis
;
_journal_issue 5
_journal_name_full 'Catalysis Science &amp; Technology'
_journal_page_first 1595
_journal_page_last 1609
_journal_paper_doi 10.1039/D5CY01152C
_journal_volume 16
_journal_year 2026
_chemical_formula_moiety 'C62 H52 Ag N8 Ni P2 S2, 2(C3 H7 N O), 1[C3H7NO], 1[NO3-]'
_chemical_formula_sum 'C71 H73 Ag N12 Ni O6 P2 S2'
_chemical_formula_weight 1483.05
_space_group_crystal_system triclinic
_space_group_IT_number 2
_space_group_name_Hall '-P 1'
_space_group_name_H-M_alt 'P -1'
_atom_sites_solution_hydrogens geom
_atom_sites_solution_primary iterative
_audit_creation_date 2025-12-06
_audit_creation_method
;
Olex2 1.5
(compiled 2025.07.13 svn.rb7424aed for OlexSys, GUI svn.r7314)
;
_audit_update_record
;
2025-12-11 deposited with the CCDC.	2025-12-23 downloaded from the CCDC.
;
_cell_angle_alpha 102.5080(10)
_cell_angle_beta 102.5660(10)
_cell_angle_gamma 102.8790(10)
_cell_formula_units_Z 2
_cell_length_a 13.47670(10)
_cell_length_b 16.1583(2)
_cell_length_c 17.9322(3)
_cell_measurement_reflns_used 38108
_cell_measurement_temperature 293(2)
_cell_measurement_theta_max 67.9230
_cell_measurement_theta_min 2.6210
_cell_volume 3568.42(9)
_computing_molecular_graphics 'Olex2 1.5 (Dolomanov et al., 2009)'
_computing_publication_material 'Olex2 1.5 (Dolomanov et al., 2009)'
_computing_structure_refinement 'SHELXL 2019/3 (Sheldrick, 2015)'
_computing_structure_solution 'olex2.solve 1.5 (Bourhis et al., 2015)'
_diffrn_ambient_temperature 293(2)
_diffrn_measured_fraction_theta_full 0.997
_diffrn_measured_fraction_theta_max 0.992
_diffrn_measurement_device_type 'XtaLAB Synergy, Dualflex, HyPix3000'
_diffrn_radiation_type CuK\a
_diffrn_radiation_wavelength 1.54184
_diffrn_reflns_av_R_equivalents 0.0357
_diffrn_reflns_av_unetI/netI 0.0248
_diffrn_reflns_Laue_measured_fraction_full 0.997
_diffrn_reflns_Laue_measured_fraction_max 0.992
_diffrn_reflns_limit_h_max 14
_diffrn_reflns_limit_h_min -16
_diffrn_reflns_limit_k_max 19
_diffrn_reflns_limit_k_min -19
_diffrn_reflns_limit_l_max 21
_diffrn_reflns_limit_l_min -21
_diffrn_reflns_number 61301
_diffrn_reflns_point_group_measured_fraction_full 0.997
_diffrn_reflns_point_group_measured_fraction_max 0.992
_diffrn_reflns_theta_full 67.684
_diffrn_reflns_theta_max 68.157
_diffrn_reflns_theta_min 2.921
_exptl_absorpt_coefficient_mu 3.979
_exptl_absorpt_correction_T_max 1.00000
_exptl_absorpt_correction_T_min 0.66216
_exptl_absorpt_correction_type multi-scan
_exptl_absorpt_process_details
;
CrysAlisPro 1.171.43.143a (Rigaku Oxford Diffraction, 2024)
Empirical absorption correction using spherical harmonics,
implemented in SCALE3 ABSPACK scaling algorithm
;
_exptl_crystal_colour red
_exptl_crystal_colour_primary red
_exptl_crystal_density_diffrn 1.380
_exptl_crystal_description block
_exptl_crystal_F_000 1536
_exptl_crystal_size_max 0.15
_exptl_crystal_size_mid 0.14
_exptl_crystal_size_min 0.11
_refine_diff_density_max 0.222
_refine_diff_density_min -0.438
_refine_diff_density_rms 0.038
_refine_ls_extinction_method none
_refine_ls_goodness_of_fit_ref 1.066
_refine_ls_hydrogen_treatment constr
_refine_ls_matrix_type full
_refine_ls_number_parameters 785
_refine_ls_number_reflns 12931
_refine_ls_number_restraints 24
_refine_ls_restrained_S_all 1.066
_refine_ls_R_factor_all 0.0345
_refine_ls_R_factor_gt 0.0300
_refine_ls_shift/su_max 0.002
_refine_ls_shift/su_mean 0.000
_refine_ls_structure_factor_coef Fsqd
_refine_ls_weighting_details 'w=1/[\s^2^(Fo^2^)+(0.0452P)^2^+0.2912P] where P=(Fo^2^+2Fc^2^)/3'
_refine_ls_weighting_scheme calc
_refine_ls_wR_factor_gt 0.0806
_refine_ls_wR_factor_ref 0.0828
_reflns_Friedel_coverage 0.000
_reflns_number_gt 11433
_reflns_number_total 12931
_reflns_threshold_expression 'I > 2\s(I)'
_cod_data_source_file d5cy01152c2.cif
_cod_data_source_block acr-33_sq
_cod_original_cell_volume 3568.41(8)
_cod_database_code 1576832
_shelx_shelxl_version_number 2019/3
_shelx_space_group_comment
;
The symmetry employed for this shelxl refinement is uniquely defined
by the following loop, which should always be used as a source of
symmetry information in preference to the above space-group names.
They are only intended as comments.
;
_shelx_estimated_absorpt_t_max 0.669
_shelx_estimated_absorpt_t_min 0.587
_olex2_refinement_description
;
1. Fixed Uiso
 At 1.2 times of:
  All C(H) groups, All C(H,H) groups, All N(H) groups
 At 1.5 times of:
  All C(H,H,H) groups
2. Restrained distances
 N11-C64 \\sim N10-C64
 with sigma of 0.02
 N11-C67 \\sim N10-C69
 with sigma of 0.02
 N11-C68 \\sim N10-C70
 with sigma of 0.02
 C64-C67 \\sim C64-C69
 with sigma of 0.04
 C64-C68 \\sim C64-C70
 with sigma of 0.04
 C67-C68 \\sim C69-C70
 with sigma of 0.04
3. Uiso/Uaniso restraints and constraints
Uanis(N10) = Uanis(C70) = Uanis(C69)
Uanis(C67) = Uanis(N11) = Uanis(C68)
4. Rigid body (RIGU) restrains
 N11, C67, C68
 with sigma for 1-2 distances of 0.004 and sigma for 1-3 distances of 0.004
 N10, C69, C70
 with sigma for 1-2 distances of 0.004 and sigma for 1-3 distances of 0.004
5. Others
 Sof(H64A)=Sof(C69)=Sof(H69A)=Sof(H69B)=Sof(H69C)=Sof(N10)=Sof(C70)=Sof(H70A)=
 Sof(H70B)=Sof(H70C)=1-FVAR(1)
 Sof(N11)=Sof(H64)=Sof(C67)=Sof(H67A)=Sof(H67B)=Sof(H67C)=Sof(C68)=Sof(H68A)=
 Sof(H68B)=Sof(H68C)=FVAR(1)
6.a Aromatic/amide H refined with riding coordinates:
 N4(H4), N8(H8), C3(H3), C5(H5), C12(H12), C13(H13), C14(H14), C17(H17),
 C18(H18), C19(H19), C20(H20), C21(H21), C23(H23), C24(H24), C25(H25), C26(H26),
  C27(H27), C28(H28), C29(H29), C30(H30), C31(H31), C32(H32), C33(H33),
 C34(H34), C35(H35), C36(H36), C37(H37), C38(H38), C39(H39), C40(H40), C41(H41),
  C42(H42), C43(H43), C44(H44), C45(H45), C46(H46), C47(H47), C48(H48),
 C49(H49), C51(H51), C52(H52), C53(H53), C54(H54), C55(H55), C56(H56), C57(H57),
  C58(H58), C59(H59), C60(H60), C61(H61), C62(H62), C63(H63), C64(H64A),
 C64(H64), C66(H66)
6.b Idealised Me refined as rotating group:
 C50(H50A,H50B,H50C), C65(H65A,H65B,H65C), C67(H67A,H67B,H67C), C68(H68A,H68B,
 H68C), C69(H69A,H69B,H69C), C70(H70A,H70B,H70C)
;
_smtbx_masks_special_details
;
A solvent mask was calculated and 152 electrons were 
found in a volume of 564\%A^3^ in 2 voids per unit cell. 
This is consistent with the presence of 
1[C3H7NO], 1[NO3-] per Formula Unit 
which account for 142 electrons 
per unit cell.
;
_smtbx_masks_void_probe_radius 1.2
_smtbx_masks_void_truncation_radius 1.2
_olex2_submission_special_instructions 'No special instructions were received'

loop_
_space_group_symop_operation_xyz
'x, y, z'
'-x, -y, -z'

loop_
_atom_site_label
_atom_site_type_symbol
_atom_site_fract_x
_atom_site_fract_y
_atom_site_fract_z
_atom_site_U_iso_or_equiv
_atom_site_adp_type
_atom_site_occupancy
_atom_site_site_symmetry_order
_atom_site_calc_flag
_atom_site_refinement_flags_posn
_atom_site_refinement_flags_adp
_atom_site_refinement_flags_occupancy
_atom_site_disorder_assembly
_atom_site_disorder_group
Ag1 Ag -0.72743(2) 0.65441(2) 0.31386(2) 0.05317(6) Uani 1 1 d . . . . .
Ni1 Ni -0.79455(3) 0.81472(2) 0.21631(2) 0.05058(9) Uani 1 1 d . . . . .
S1 S -0.82125(4) 0.65851(3) 0.16867(3) 0.04895(11) Uani 1 1 d . . . . .
S2 S -0.69915(4) 0.82744(3) 0.35144(3) 0.05067(11) Uani 1 1 d . . . . .
P1 P -0.84457(4) 0.60009(3) 0.39281(3) 0.04941(12) Uani 1 1 d . . . . .
P2 P -0.57316(4) 0.59913(3) 0.29980(3) 0.05100(12) Uani 1 1 d . . . . .
N6 N -0.64484(13) 0.86922(11) 0.21428(10) 0.0532(4) Uani 1 1 d . . . . .
N2 N -0.95039(13) 0.77114(11) 0.20973(10) 0.0525(4) Uani 1 1 d . . . . .
N7 N -0.55519(13) 0.89232(11) 0.27616(10) 0.0563(4) Uani 1 1 d . . . . .
N4 N -1.00815(12) 0.54315(11) 0.12604(10) 0.0509(4) Uani 1 1 d . . . . .
H4 H -0.970393 0.511987 0.107400 0.061 Uiso 1 1 calc R U . . .
N8 N -0.49186(13) 0.89396(11) 0.40638(10) 0.0542(4) Uani 1 1 d . . . . .
H8 H -0.508650 0.889647 0.449273 0.065 Uiso 1 1 calc R U . . .
N3 N -1.01246(13) 0.68491(11) 0.18060(10) 0.0537(4) Uani 1 1 d . . . . .
O2 O -0.89497(16) 0.41829(14) 0.06890(13) 0.0915(6) Uani 1 1 d . . . . .
N1 N -0.82987(16) 0.93503(12) 0.25433(11) 0.0633(5) Uani 1 1 d . . . . .
C1 C -0.95779(15) 0.62995(13) 0.15945(11) 0.0479(4) Uani 1 1 d . . . . .
N5 N -0.82067(15) 0.82474(12) 0.09887(11) 0.0620(4) Uani 1 1 d . . . . .
C2 C -0.38209(16) 0.92049(13) 0.41401(13) 0.0546(5) Uani 1 1 d . . . . .
N9 N -0.75042(17) 0.40001(15) 0.02955(12) 0.0745(6) Uani 1 1 d . . . . .
O1 O -0.4845(2) 1.12252(15) 0.44076(14) 0.1059(7) Uani 1 1 d . . . . .
C3 C -0.99685(19) 0.83115(15) 0.22765(14) 0.0636(6) Uani 1 1 d . . . . .
H3 H -1.068902 0.816568 0.223806 0.076 Uiso 1 1 calc R U . . .
C4 C -0.57429(16) 0.87439(12) 0.34068(12) 0.0494(4) Uani 1 1 d . . . . .
C5 C -0.66465(17) 0.64279(14) 0.51903(14) 0.0616(5) Uani 1 1 d . . . . .
H5 H -0.628095 0.649252 0.481274 0.074 Uiso 1 1 calc R U . . .
C6 C -0.95493(15) 0.64744(14) 0.39865(12) 0.0514(4) Uani 1 1 d . . . . .
C7 C -0.47519(15) 0.62001(13) 0.39467(13) 0.0524(5) Uani 1 1 d . . . . .
C8 C -0.90859(15) 0.48102(13) 0.35810(12) 0.0514(4) Uani 1 1 d . . . . .
C9 C -0.77421(16) 0.62029(13) 0.49683(12) 0.0511(4) Uani 1 1 d . . . . .
C10 C -1.11378(15) 0.49583(13) 0.11713(12) 0.0525(5) Uani 1 1 d . . . . .
C11 C -0.60906(16) 0.47969(14) 0.25719(13) 0.0555(5) Uani 1 1 d . . . . .
C12 C -1.05515(17) 0.59827(16) 0.39373(14) 0.0637(6) Uani 1 1 d . . . . .
H12 H -1.069573 0.537470 0.385624 0.076 Uiso 1 1 calc R U . . .
C13 C -0.9550(2) 0.33372(16) 0.37221(17) 0.0741(7) Uani 1 1 d . . . . .
H13 H -0.950804 0.295544 0.404097 0.089 Uiso 1 1 calc R U . . .
C14 C -0.33822(18) 0.90135(16) 0.35145(15) 0.0700(6) Uani 1 1 d . . . . .
H14 H -0.381846 0.872671 0.300164 0.084 Uiso 1 1 calc R U . . .
C15 C -0.49306(16) 0.64734(14) 0.24152(13) 0.0541(5) Uani 1 1 d . . . . .
C16 C -0.9320(2) 0.92257(15) 0.25413(14) 0.0640(6) Uani 1 1 d . . . . .
C17 C -0.6092(2) 0.65571(17) 0.59719(16) 0.0736(7) Uani 1 1 d . . . . .
H17 H -0.535575 0.670549 0.611510 0.088 Uiso 1 1 calc R U . . .
C18 C -1.1155(2) 0.7273(2) 0.41243(17) 0.0785(7) Uani 1 1 d . . . . .
H18 H -1.168827 0.754237 0.417523 0.094 Uiso 1 1 calc R U . . .
C19 C -0.90401(17) 0.42360(14) 0.40498(14) 0.0600(5) Uani 1 1 d . . . . .
H19 H -0.866737 0.445136 0.458595 0.072 Uiso 1 1 calc R U . . .
C20 C -1.0109(2) 0.30097(17) 0.29399(18) 0.0802(7) Uani 1 1 d . . . . .
H20 H -1.045656 0.240957 0.272664 0.096 Uiso 1 1 calc R U . . .
C21 C -0.4440(2) 0.55626(16) 0.42583(15) 0.0710(6) Uani 1 1 d . . . . .
H21 H -0.471920 0.497033 0.397047 0.085 Uiso 1 1 calc R U . . .
C22 C -0.7307(2) 0.86378(15) 0.08408(14) 0.0657(6) Uani 1 1 d . . . . .
C23 C -0.7305(3) 0.87772(19) 0.01046(15) 0.0860(8) Uani 1 1 d . . . . .
H23 H -0.668107 0.906598 0.001594 0.103 Uiso 1 1 calc R U . . .
C24 C -0.6349(2) 0.88826(15) 0.14977(13) 0.0647(6) Uani 1 1 d . . . . .
H24 H -0.569184 0.916480 0.145274 0.078 Uiso 1 1 calc R U . . .
C25 C -0.8065(2) 0.4470(2) 0.06307(16) 0.0795(7) Uani 1 1 d . . . . .
H25 H -0.775061 0.507540 0.084067 0.095 Uiso 1 1 calc R U . . .
C26 C -1.13474(18) 0.63873(19) 0.40076(16) 0.0722(6) Uani 1 1 d . . . . .
H26 H -1.201901 0.604763 0.397440 0.087 Uiso 1 1 calc R U . . .
C27 C -0.3273(2) 0.69452(19) 0.21150(19) 0.0811(8) Uani 1 1 d . . . . .
H27 H -0.255363 0.698864 0.221259 0.097 Uiso 1 1 calc R U . . .
C28 C -1.15546(19) 0.41690(15) 0.05743(15) 0.0696(6) Uani 1 1 d . . . . .
H28 H -1.116444 0.399425 0.023188 0.083 Uiso 1 1 calc R U . . .
C29 C -1.17174(19) 0.52131(17) 0.16794(16) 0.0725(6) Uani 1 1 d . . . . .
H29 H -1.144297 0.574233 0.208205 0.087 Uiso 1 1 calc R U . . .
C30 C -0.6615(2) 0.64692(17) 0.65349(16) 0.0769(7) Uani 1 1 d . . . . .
H30 H -0.623592 0.655361 0.705819 0.092 Uiso 1 1 calc R U . . .
C31 C -0.82636(19) 0.61266(17) 0.55500(14) 0.0672(6) Uani 1 1 d . . . . .
H31 H -0.899941 0.598701 0.541333 0.081 Uiso 1 1 calc R U . . .
C32 C -0.31583(19) 0.96275(16) 0.49014(15) 0.0695(6) Uani 1 1 d . . . . .
H32 H -0.344322 0.975223 0.532667 0.083 Uiso 1 1 calc R U . . .
C33 C -0.7704(2) 0.62552(17) 0.63258(15) 0.0764(7) Uani 1 1 d . . . . .
H33 H -0.806274 0.619744 0.670854 0.092 Uiso 1 1 calc R U . . .
C34 C -1.0162(2) 0.77685(19) 0.4166(2) 0.0916(9) Uani 1 1 d . . . . .
H34 H -1.002614 0.837530 0.424178 0.110 Uiso 1 1 calc R U . . .
C35 C -0.53994(19) 0.68179(17) 0.18343(14) 0.0678(6) Uani 1 1 d . . . . .
H35 H -0.611652 0.678190 0.173686 0.081 Uiso 1 1 calc R U . . .
C36 C -0.3288(2) 0.66530(18) 0.54238(16) 0.0760(7) Uani 1 1 d . . . . .
H36 H -0.280058 0.680421 0.592076 0.091 Uiso 1 1 calc R U . . .
C37 C -0.9639(2) 0.44640(17) 0.27859(14) 0.0747(7) Uani 1 1 d . . . . .
H37 H -0.966469 0.483757 0.245817 0.090 Uiso 1 1 calc R U . . .
C38 C -1.0153(2) 0.35752(19) 0.24699(17) 0.0877(8) Uani 1 1 d . . . . .
H38 H -1.053271 0.335691 0.193528 0.105 Uiso 1 1 calc R U . . .
C39 C -0.9095(2) 0.79562(19) 0.03963(15) 0.0769(7) Uani 1 1 d . . . . .
H39 H -0.971346 0.766821 0.049217 0.092 Uiso 1 1 calc R U . . .
C40 C -0.9367(2) 0.73735(16) 0.40975(18) 0.0783(7) Uani 1 1 d . . . . .
H40 H -0.869976 0.771706 0.412634 0.094 Uiso 1 1 calc R U . . .
C41 C -0.7021(2) 0.42963(17) 0.26264(17) 0.0814(7) Uani 1 1 d . . . . .
H41 H -0.745726 0.457194 0.286122 0.098 Uiso 1 1 calc R U . . .
N11 N -0.3900(10) 1.1286(12) 0.3547(6) 0.102(3) Uani 0.421(16) 1 d D . P A 1
C42 C -0.38582(18) 0.65410(17) 0.25479(16) 0.0704(6) Uani 1 1 d . . . . .
H42 H -0.352915 0.631087 0.293364 0.084 Uiso 1 1 calc R U . . .
C43 C -0.2297(2) 0.9250(2) 0.36570(19) 0.0861(8) Uani 1 1 d . . . . .
H43 H -0.200533 0.912002 0.323651 0.103 Uiso 1 1 calc R U . . .
C44 C -0.3750(2) 0.72824(18) 0.15418(18) 0.0807(8) Uani 1 1 d . . . . .
H44 H -0.335516 0.755598 0.125182 0.097 Uiso 1 1 calc R U . . .
C45 C -0.7660(2) 1.01702(16) 0.27704(17) 0.0811(7) Uani 1 1 d . . . . .
H45 H -0.695090 1.025495 0.277965 0.097 Uiso 1 1 calc R U . . .
C46 C -0.3715(2) 0.57961(18) 0.49943(17) 0.0815(8) Uani 1 1 d . . . . .
H46 H -0.351582 0.535750 0.519969 0.098 Uiso 1 1 calc R U . . .
C47 C -0.9721(3) 0.99351(18) 0.27618(18) 0.0870(8) Uani 1 1 d . . . . .
H47 H -1.042855 0.984334 0.275670 0.104 Uiso 1 1 calc R U . . .
C48 C -0.5478(2) 0.43627(17) 0.21948(17) 0.0785(7) Uani 1 1 d . . . . .
H48 H -0.484973 0.468825 0.213834 0.094 Uiso 1 1 calc R U . . .
C49 C -0.9042(3) 1.07768(19) 0.2988(2) 0.1002(10) Uani 1 1 d . . . . .
H49 H -0.929192 1.126174 0.313720 0.120 Uiso 1 1 calc R U . . .
C50 C -0.7932(2) 0.3062(2) -0.00456(18) 0.0947(9) Uani 1 1 d . . . . .
H50A H -0.844152 0.283481 0.021347 0.142 Uiso 1 1 calc R U . . .
H50B H -0.737019 0.278583 0.002461 0.142 Uiso 1 1 calc R U . . .
H50C H -0.827137 0.293676 -0.060310 0.142 Uiso 1 1 calc R U . . .
C51 C -0.4811(2) 0.72164(19) 0.13959(16) 0.0790(7) Uani 1 1 d . . . . .
H51 H -0.513614 0.743909 0.100248 0.095 Uiso 1 1 calc R U . . .
C52 C -0.6711(3) 0.29688(18) 0.19768(17) 0.0880(8) Uani 1 1 d . . . . .
H52 H -0.691911 0.235617 0.178068 0.106 Uiso 1 1 calc R U . . .
C53 C -0.1642(2) 0.9674(2) 0.4406(2) 0.0904(9) Uani 1 1 d . . . . .
H53 H -0.091001 0.983251 0.449365 0.108 Uiso 1 1 calc R U . . .
C54 C -0.5788(2) 0.34563(19) 0.19038(18) 0.0896(9) Uani 1 1 d . . . . .
H54 H -0.536707 0.317420 0.165590 0.108 Uiso 1 1 calc R U . . .
C55 C -0.2069(2) 0.98633(19) 0.50259(19) 0.0884(8) Uani 1 1 d . . . . .
H55 H -0.162448 1.015299 0.553570 0.106 Uiso 1 1 calc R U . . .
C56 C -0.4314(2) 0.70677(16) 0.43922(16) 0.0804(8) Uani 1 1 d . . . . .
H56 H -0.451901 0.750993 0.419646 0.096 Uiso 1 1 calc R U . . .
C57 C -0.9148(3) 0.8058(2) -0.03482(16) 0.0928(9) Uani 1 1 d . . . . .
H57 H -0.978705 0.784349 -0.074702 0.111 Uiso 1 1 calc R U . . .
C58 C -0.8014(3) 1.09013(18) 0.29936(19) 0.0960(9) Uani 1 1 d . . . . .
H58 H -0.755331 1.146865 0.314492 0.115 Uiso 1 1 calc R U . . .
C59 C -1.2714(2) 0.4668(2) 0.1580(2) 0.1015(10) Uani 1 1 d . . . . .
H59 H -1.310701 0.483215 0.192364 0.122 Uiso 1 1 calc R U . . .
C60 C -0.8245(3) 0.8480(2) -0.04930(16) 0.0982(10) Uani 1 1 d . . . . .
H60 H -0.826302 0.856577 -0.099141 0.118 Uiso 1 1 calc R U . . .
C61 C -1.2553(2) 0.36435(19) 0.0491(2) 0.0995(10) Uani 1 1 d . . . . .
H61 H -1.283335 0.311220 0.009134 0.119 Uiso 1 1 calc R U . . .
C62 C -0.3584(3) 0.72927(19) 0.51161(18) 0.0940(9) Uani 1 1 d . . . . .
H62 H -0.328686 0.788465 0.540115 0.113 Uiso 1 1 calc R U . . .
C63 C -1.3133(2) 0.3892(2) 0.0986(3) 0.1127(12) Uani 1 1 d . . . . .
H63 H -1.380912 0.353757 0.092137 0.135 Uiso 1 1 calc R U . . .
C64 C -0.3993(4) 1.13036(19) 0.4285(2) 0.0985(10) Uani 1 1 d D . . . .
H64A H -0.344475 1.137750 0.473198 0.118 Uiso 0.579(16) 1 calc R U P A 2
H64 H -0.339788 1.137641 0.469645 0.118 Uiso 0.421(16) 1 calc R U P A 1
C65 C -0.6493(3) 0.4426(2) 0.0193(2) 0.1022(10) Uani 1 1 d . . . . .
H65A H -0.628578 0.504452 0.046549 0.153 Uiso 1 1 calc R U . . .
H65B H -0.655898 0.435044 -0.036320 0.153 Uiso 1 1 calc R U . . .
H65C H -0.596541 0.416271 0.040902 0.153 Uiso 1 1 calc R U . . .
C66 C -0.7321(3) 0.33827(19) 0.2336(2) 0.0977(10) Uani 1 1 d . . . . .
H66 H -0.794839 0.305160 0.238884 0.117 Uiso 1 1 calc R U . . .
C67 C -0.4829(10) 1.1295(7) 0.2916(6) 0.102(3) Uani 0.421(16) 1 d D . P A 1
H67A H -0.526311 1.159987 0.315951 0.152 Uiso 0.421(16) 1 calc R U P A 1
H67B H -0.523898 1.069841 0.263096 0.152 Uiso 0.421(16) 1 calc R U P A 1
H67C H -0.458064 1.159168 0.255426 0.152 Uiso 0.421(16) 1 calc R U P A 1
C68 C -0.2960(11) 1.1228(7) 0.3290(9) 0.102(3) Uani 0.421(16) 1 d D . P A 1
H68A H -0.316239 1.079055 0.278574 0.152 Uiso 0.421(16) 1 calc R U P A 1
H68B H -0.248567 1.106344 0.367611 0.152 Uiso 0.421(16) 1 calc R U P A 1
H68C H -0.261237 1.179103 0.323860 0.152 Uiso 0.421(16) 1 calc R U P A 1
C69 C -0.4460(7) 1.1077(5) 0.2888(4) 0.0993(18) Uani 0.579(16) 1 d D . P A 2
H69A H -0.421492 1.144739 0.257465 0.149 Uiso 0.579(16) 1 calc R U P A 2
H69B H -0.511554 1.115980 0.297005 0.149 Uiso 0.579(16) 1 calc R U P A 2
H69C H -0.456870 1.046932 0.261434 0.149 Uiso 0.579(16) 1 calc R U P A 2
N10 N -0.3689(7) 1.1305(9) 0.3636(4) 0.0993(18) Uani 0.579(16) 1 d D . P A 2
C70 C -0.2553(7) 1.1455(5) 0.3659(6) 0.0993(18) Uani 0.579(16) 1 d D . P A 2
H70A H -0.213409 1.157234 0.419769 0.149 Uiso 0.579(16) 1 calc R U P A 2
H70B H -0.233018 1.195093 0.346136 0.149 Uiso 0.579(16) 1 calc R U P A 2
H70C H -0.245929 1.093755 0.333433 0.149 Uiso 0.579(16) 1 calc R U P A 2

loop_
_atom_site_aniso_label
_atom_site_aniso_U_11
_atom_site_aniso_U_22
_atom_site_aniso_U_33
_atom_site_aniso_U_23
_atom_site_aniso_U_13
_atom_site_aniso_U_12
Ag1 0.04720(9) 0.05837(9) 0.06339(10) 0.02493(7) 0.02171(7) 0.01971(7)
Ni1 0.04949(19) 0.04801(18) 0.05180(19) 0.01174(14) 0.01203(15) 0.01316(14)
S1 0.0434(2) 0.0519(3) 0.0494(2) 0.0089(2) 0.0128(2) 0.01455(19)
S2 0.0500(3) 0.0481(2) 0.0516(3) 0.0103(2) 0.0168(2) 0.0101(2)
P1 0.0444(3) 0.0531(3) 0.0564(3) 0.0212(2) 0.0188(2) 0.0145(2)
P2 0.0420(3) 0.0551(3) 0.0588(3) 0.0160(2) 0.0159(2) 0.0176(2)
N6 0.0555(10) 0.0473(9) 0.0521(9) 0.0123(7) 0.0136(8) 0.0084(7)
N2 0.0516(9) 0.0514(9) 0.0533(9) 0.0104(7) 0.0124(7) 0.0186(7)
N7 0.0513(10) 0.0555(10) 0.0555(10) 0.0149(8) 0.0127(8) 0.0049(8)
N4 0.0450(9) 0.0501(9) 0.0533(9) 0.0065(7) 0.0127(7) 0.0140(7)
N8 0.0530(10) 0.0510(9) 0.0531(9) 0.0119(7) 0.0121(8) 0.0090(7)
N3 0.0460(9) 0.0509(9) 0.0625(10) 0.0107(8) 0.0145(8) 0.0159(7)
O2 0.0763(13) 0.0984(14) 0.1040(15) 0.0136(11) 0.0328(11) 0.0398(11)
N1 0.0724(13) 0.0501(10) 0.0621(11) 0.0115(8) 0.0113(9) 0.0180(9)
C1 0.0455(10) 0.0529(11) 0.0429(9) 0.0110(8) 0.0091(8) 0.0148(8)
N5 0.0686(12) 0.0584(10) 0.0563(10) 0.0174(8) 0.0115(9) 0.0172(9)
C2 0.0514(12) 0.0419(10) 0.0622(12) 0.0113(9) 0.0078(9) 0.0081(8)
N9 0.0720(13) 0.0816(14) 0.0661(12) 0.0051(10) 0.0172(10) 0.0313(11)
O1 0.1301(19) 0.1024(16) 0.1004(15) 0.0360(12) 0.0582(15) 0.0300(14)
C3 0.0570(13) 0.0634(13) 0.0722(14) 0.0126(11) 0.0180(11) 0.0268(10)
C4 0.0519(11) 0.0389(9) 0.0529(11) 0.0073(8) 0.0144(9) 0.0099(8)
C5 0.0547(13) 0.0596(12) 0.0685(13) 0.0128(10) 0.0149(10) 0.0192(10)
C6 0.0461(11) 0.0597(12) 0.0539(11) 0.0227(9) 0.0170(9) 0.0164(9)
C7 0.0451(11) 0.0534(11) 0.0615(12) 0.0146(9) 0.0176(9) 0.0184(9)
C8 0.0461(11) 0.0553(11) 0.0560(11) 0.0182(9) 0.0159(9) 0.0160(9)
C9 0.0496(11) 0.0474(10) 0.0594(11) 0.0179(9) 0.0168(9) 0.0154(8)
C10 0.0437(11) 0.0531(11) 0.0570(11) 0.0130(9) 0.0090(9) 0.0138(8)
C11 0.0477(11) 0.0604(12) 0.0566(11) 0.0129(9) 0.0120(9) 0.0172(9)
C12 0.0488(12) 0.0684(14) 0.0770(15) 0.0286(12) 0.0164(11) 0.0156(10)
C13 0.0792(16) 0.0565(13) 0.0903(18) 0.0294(13) 0.0229(14) 0.0189(12)
C14 0.0535(13) 0.0710(15) 0.0717(15) 0.0060(12) 0.0115(11) 0.0099(11)
C15 0.0458(11) 0.0556(11) 0.0610(12) 0.0102(9) 0.0200(9) 0.0152(9)
C16 0.0748(16) 0.0565(12) 0.0630(13) 0.0127(10) 0.0162(11) 0.0300(11)
C17 0.0561(14) 0.0759(16) 0.0771(16) 0.0105(13) 0.0016(12) 0.0228(11)
C18 0.0629(15) 0.098(2) 0.0943(19) 0.0366(15) 0.0320(14) 0.0424(14)
C19 0.0604(13) 0.0588(12) 0.0623(13) 0.0218(10) 0.0157(10) 0.0163(10)
C20 0.0782(17) 0.0557(14) 0.095(2) 0.0096(13) 0.0169(15) 0.0129(12)
C21 0.0702(15) 0.0538(12) 0.0804(16) 0.0140(11) 0.0032(12) 0.0224(11)
C22 0.0814(16) 0.0567(12) 0.0560(12) 0.0167(10) 0.0177(11) 0.0140(11)
C23 0.111(2) 0.0829(18) 0.0600(15) 0.0251(13) 0.0254(15) 0.0132(16)
C24 0.0696(14) 0.0592(13) 0.0608(13) 0.0181(10) 0.0211(11) 0.0052(10)
C25 0.086(2) 0.0866(18) 0.0701(15) 0.0114(13) 0.0240(14) 0.0401(15)
C26 0.0452(12) 0.0916(18) 0.0848(17) 0.0338(14) 0.0184(11) 0.0200(12)
C27 0.0608(15) 0.0854(18) 0.102(2) 0.0187(16) 0.0435(15) 0.0172(13)
C28 0.0603(14) 0.0599(13) 0.0743(15) 0.0022(11) 0.0116(11) 0.0122(11)
C29 0.0590(14) 0.0679(14) 0.0855(17) 0.0087(12) 0.0287(12) 0.0115(11)
C30 0.0828(18) 0.0711(15) 0.0658(15) 0.0144(12) 0.0008(13) 0.0245(13)
C31 0.0571(13) 0.0791(15) 0.0611(13) 0.0215(11) 0.0148(10) 0.0105(11)
C32 0.0636(15) 0.0631(13) 0.0665(14) 0.0142(11) 0.0017(11) 0.0077(11)
C33 0.0889(19) 0.0783(16) 0.0586(14) 0.0210(12) 0.0199(13) 0.0160(13)
C34 0.0773(18) 0.0680(16) 0.146(3) 0.0330(17) 0.0498(18) 0.0323(14)
C35 0.0551(13) 0.0830(16) 0.0692(14) 0.0239(12) 0.0222(11) 0.0200(11)
C36 0.0674(15) 0.0797(17) 0.0708(15) 0.0148(13) 0.0039(12) 0.0219(13)
C37 0.0914(18) 0.0680(15) 0.0584(13) 0.0210(11) 0.0107(12) 0.0170(13)
C38 0.095(2) 0.0749(17) 0.0698(16) 0.0057(14) 0.0026(14) 0.0129(15)
C39 0.0737(16) 0.0900(18) 0.0615(14) 0.0203(13) 0.0061(12) 0.0253(14)
C40 0.0592(14) 0.0641(14) 0.124(2) 0.0317(14) 0.0421(15) 0.0197(11)
C41 0.0811(18) 0.0667(15) 0.0931(19) 0.0089(13) 0.0400(15) 0.0121(13)
N11 0.135(6) 0.067(3) 0.105(4) 0.013(3) 0.058(4) 0.019(3)
C42 0.0530(13) 0.0821(16) 0.0818(16) 0.0238(13) 0.0254(12) 0.0233(11)
C43 0.0573(15) 0.0938(19) 0.101(2) 0.0164(16) 0.0251(15) 0.0170(13)
C44 0.0843(19) 0.0751(16) 0.0887(18) 0.0149(14) 0.0518(15) 0.0150(14)
C45 0.0884(18) 0.0531(13) 0.0879(18) 0.0090(12) 0.0134(14) 0.0140(12)
C46 0.0816(17) 0.0752(16) 0.0843(17) 0.0277(14) -0.0008(14) 0.0337(14)
C47 0.100(2) 0.0705(17) 0.097(2) 0.0132(14) 0.0282(16) 0.0465(15)
C48 0.0566(14) 0.0681(15) 0.1011(19) 0.0030(14) 0.0220(13) 0.0188(11)
C49 0.132(3) 0.0580(16) 0.108(2) 0.0080(15) 0.024(2) 0.0451(17)
C50 0.0863(19) 0.093(2) 0.090(2) -0.0057(16) 0.0169(16) 0.0355(16)
C51 0.0821(18) 0.0922(19) 0.0740(16) 0.0323(14) 0.0350(14) 0.0251(14)
C52 0.103(2) 0.0599(15) 0.0834(18) 0.0042(13) 0.0129(16) 0.0160(15)
C53 0.0487(14) 0.0892(19) 0.117(2) 0.0233(18) 0.0049(16) 0.0105(13)
C54 0.0817(19) 0.0745(17) 0.100(2) -0.0051(15) 0.0176(16) 0.0334(15)
C55 0.0670(17) 0.0830(18) 0.088(2) 0.0164(15) -0.0087(15) 0.0036(14)
C56 0.0959(19) 0.0524(13) 0.0772(16) 0.0143(12) -0.0043(14) 0.0218(12)
C57 0.103(2) 0.105(2) 0.0592(15) 0.0198(15) 0.0012(15) 0.0308(18)
C58 0.126(3) 0.0507(14) 0.095(2) 0.0066(13) 0.0147(19) 0.0220(15)
C59 0.0715(18) 0.090(2) 0.147(3) 0.018(2) 0.0583(19) 0.0174(15)
C60 0.134(3) 0.102(2) 0.0544(15) 0.0278(15) 0.0139(17) 0.031(2)
C61 0.0635(17) 0.0665(16) 0.134(3) -0.0068(17) 0.0089(17) 0.0027(13)
C62 0.103(2) 0.0635(15) 0.0845(19) 0.0036(14) -0.0116(16) 0.0172(15)
C63 0.0594(17) 0.080(2) 0.181(4) 0.015(2) 0.039(2) -0.0003(14)
C64 0.152(3) 0.0670(17) 0.090(2) 0.0262(15) 0.049(2) 0.0393(19)
C65 0.099(2) 0.114(3) 0.102(2) 0.0212(19) 0.0496(19) 0.0346(19)
C66 0.100(2) 0.0652(16) 0.116(2) 0.0115(16) 0.0453(19) -0.0005(15)
C67 0.135(6) 0.067(3) 0.105(4) 0.013(3) 0.058(4) 0.019(3)
C68 0.135(6) 0.067(3) 0.105(4) 0.013(3) 0.058(4) 0.019(3)
C69 0.133(4) 0.070(2) 0.087(3) 0.0106(18) 0.041(3) 0.015(2)
N10 0.133(4) 0.070(2) 0.087(3) 0.0106(18) 0.041(3) 0.015(2)
C70 0.133(4) 0.070(2) 0.087(3) 0.0106(18) 0.041(3) 0.015(2)

loop_
_atom_type_symbol
_atom_type_description
_atom_type_scat_dispersion_real
_atom_type_scat_dispersion_imag
_atom_type_scat_source
C C 0.0181 0.0091 'International Tables Vol C Tables 4.2.6.8 and 6.1.1.4'
H H 0.0000 0.0000 'International Tables Vol C Tables 4.2.6.8 and 6.1.1.4'
Ag Ag 0.1306 4.2820 'International Tables Vol C Tables 4.2.6.8 and 6.1.1.4'
N N 0.0311 0.0180 'International Tables Vol C Tables 4.2.6.8 and 6.1.1.4'
Ni Ni -3.0029 0.5091 'International Tables Vol C Tables 4.2.6.8 and 6.1.1.4'
O O 0.0492 0.0322 'International Tables Vol C Tables 4.2.6.8 and 6.1.1.4'
P P 0.2955 0.4335 'International Tables Vol C Tables 4.2.6.8 and 6.1.1.4'
S S 0.3331 0.5567 'International Tables Vol C Tables 4.2.6.8 and 6.1.1.4'

loop_
_geom_angle_atom_site_label_1
_geom_angle_atom_site_label_2
_geom_angle_atom_site_label_3
_geom_angle
_geom_angle_site_symmetry_1
_geom_angle_site_symmetry_3
_geom_angle_publ_flag
S2 Ag1 S1 84.300(16) . . ?
P1 Ag1 S1 116.980(17) . . ?
P1 Ag1 S2 104.615(17) . . ?
P2 Ag1 S1 105.011(17) . . ?
P2 Ag1 S2 118.142(17) . . ?
P2 Ag1 P1 122.041(18) . . ?
S1 Ni1 S2 95.13(2) . . ?
N6 Ni1 S1 104.26(5) . . ?
N6 Ni1 S2 80.29(5) . . ?
N6 Ni1 N2 172.28(7) . . ?
N6 Ni1 N1 96.34(7) . . ?
N6 Ni1 N5 78.78(7) . . ?
N2 Ni1 S1 80.53(5) . . ?
N2 Ni1 S2 105.54(5) . . ?
N2 Ni1 N1 78.70(7) . . ?
N2 Ni1 N5 95.29(7) . . ?
N1 Ni1 S1 159.22(6) . . ?
N1 Ni1 S2 90.96(5) . . ?
N5 Ni1 S1 90.22(5) . . ?
N5 Ni1 S2 159.07(6) . . ?
N5 Ni1 N1 91.12(7) . . ?
Ni1 S1 Ag1 90.393(17) . . ?
C1 S1 Ag1 105.90(6) . . ?
C1 S1 Ni1 94.98(7) . . ?
Ni1 S2 Ag1 90.066(17) . . ?
C4 S2 Ag1 106.17(6) . . ?
C4 S2 Ni1 94.51(7) . . ?
C6 P1 Ag1 117.29(7) . . ?
C8 P1 Ag1 114.03(7) . . ?
C8 P1 C6 103.48(9) . . ?
C9 P1 Ag1 112.94(7) . . ?
C9 P1 C6 103.07(9) . . ?
C9 P1 C8 104.58(9) . . ?
C7 P2 Ag1 113.07(7) . . ?
C7 P2 C15 102.32(10) . . ?
C11 P2 Ag1 113.11(7) . . ?
C11 P2 C7 104.27(9) . . ?
C11 P2 C15 105.99(10) . . ?
C15 P2 Ag1 116.77(7) . . ?
N7 N6 Ni1 126.21(13) . . ?
C24 N6 Ni1 116.24(16) . . ?
C24 N6 N7 117.41(18) . . ?
N3 N2 Ni1 126.03(12) . . ?
C3 N2 Ni1 116.22(15) . . ?
C3 N2 N3 117.40(18) . . ?
C4 N7 N6 112.86(17) . . ?
C1 N4 H4 115.2 . . ?
C1 N4 C10 129.61(17) . . ?
C10 N4 H4 115.2 . . ?
C2 N8 H8 115.6 . . ?
C4 N8 H8 115.6 . . ?
C4 N8 C2 128.80(18) . . ?
C1 N3 N2 112.09(16) . . ?
C16 N1 Ni1 112.18(14) . . ?
C45 N1 Ni1 128.80(19) . . ?
C45 N1 C16 119.0(2) . . ?
N4 C1 S1 114.33(14) . . ?
N3 C1 S1 126.13(15) . . ?
N3 C1 N4 119.53(17) . . ?
C22 N5 Ni1 112.22(15) . . ?
C39 N5 Ni1 129.58(18) . . ?
C39 N5 C22 118.1(2) . . ?
C14 C2 N8 123.84(19) . . ?
C32 C2 N8 116.6(2) . . ?
C32 C2 C14 119.4(2) . . ?
C25 N9 C50 120.5(2) . . ?
C25 N9 C65 121.3(3) . . ?
C50 N9 C65 118.0(2) . . ?
N2 C3 H3 121.4 . . ?
N2 C3 C16 117.2(2) . . ?
C16 C3 H3 121.4 . . ?
N7 C4 S2 126.12(16) . . ?
N7 C4 N8 118.73(18) . . ?
N8 C4 S2 115.15(15) . . ?
C9 C5 H5 119.9 . . ?
C9 C5 C17 120.3(2) . . ?
C17 C5 H5 119.9 . . ?
C12 C6 P1 123.51(17) . . ?
C12 C6 C40 118.1(2) . . ?
C40 C6 P1 118.38(16) . . ?
C21 C7 P2 125.40(17) . . ?
C21 C7 C56 117.8(2) . . ?
C56 C7 P2 116.81(17) . . ?
C19 C8 P1 124.95(16) . . ?
C37 C8 P1 116.88(17) . . ?
C37 C8 C19 118.2(2) . . ?
C5 C9 P1 119.01(17) . . ?
C5 C9 C31 118.4(2) . . ?
C31 C9 P1 122.56(16) . . ?
C28 C10 N4 116.49(19) . . ?
C29 C10 N4 123.27(19) . . ?
C29 C10 C28 120.1(2) . . ?
C41 C11 P2 118.11(17) . . ?
C41 C11 C48 117.8(2) . . ?
C48 C11 P2 124.06(18) . . ?
C6 C12 H12 119.7 . . ?
C6 C12 C26 120.6(2) . . ?
C26 C12 H12 119.7 . . ?
C19 C13 H13 119.6 . . ?
C20 C13 H13 119.6 . . ?
C20 C13 C19 120.8(2) . . ?
C2 C14 H14 120.2 . . ?
C43 C14 C2 119.6(2) . . ?
C43 C14 H14 120.2 . . ?
C35 C15 P2 118.84(16) . . ?
C35 C15 C42 118.2(2) . . ?
C42 C15 P2 122.91(18) . . ?
N1 C16 C3 115.60(19) . . ?
N1 C16 C47 121.4(2) . . ?
C47 C16 C3 123.0(2) . . ?
C5 C17 H17 119.7 . . ?
C30 C17 C5 120.7(2) . . ?
C30 C17 H17 119.7 . . ?
C26 C18 H18 120.4 . . ?
C26 C18 C34 119.2(2) . . ?
C34 C18 H18 120.4 . . ?
C8 C19 C13 120.2(2) . . ?
C8 C19 H19 119.9 . . ?
C13 C19 H19 119.9 . . ?
C13 C20 H20 120.4 . . ?
C13 C20 C38 119.3(2) . . ?
C38 C20 H20 120.4 . . ?
C7 C21 H21 119.8 . . ?
C7 C21 C46 120.4(2) . . ?
C46 C21 H21 119.8 . . ?
N5 C22 C23 121.5(2) . . ?
N5 C22 C24 115.4(2) . . ?
C23 C22 C24 123.1(2) . . ?
C22 C23 H23 120.6 . . ?
C60 C23 C22 118.7(3) . . ?
C60 C23 H23 120.6 . . ?
N6 C24 C22 117.2(2) . . ?
N6 C24 H24 121.4 . . ?
C22 C24 H24 121.4 . . ?
O2 C25 N9 126.1(3) . . ?
O2 C25 H25 116.9 . . ?
N9 C25 H25 116.9 . . ?
C12 C26 H26 119.7 . . ?
C18 C26 C12 120.7(2) . . ?
C18 C26 H26 119.7 . . ?
C42 C27 H27 120.0 . . ?
C44 C27 H27 120.0 . . ?
C44 C27 C42 120.0(2) . . ?
C10 C28 H28 120.3 . . ?
C61 C28 C10 119.5(3) . . ?
C61 C28 H28 120.3 . . ?
C10 C29 H29 120.6 . . ?
C10 C29 C59 118.8(2) . . ?
C59 C29 H29 120.6 . . ?
C17 C30 H30 120.1 . . ?
C17 C30 C33 119.8(2) . . ?
C33 C30 H30 120.1 . . ?
C9 C31 H31 119.6 . . ?
C33 C31 C9 120.8(2) . . ?
C33 C31 H31 119.6 . . ?
C2 C32 H32 120.2 . . ?
C2 C32 C55 119.7(3) . . ?
C55 C32 H32 120.2 . . ?
C30 C33 C31 120.0(3) . . ?
C30 C33 H33 120.0 . . ?
C31 C33 H33 120.0 . . ?
C18 C34 H34 119.7 . . ?
C18 C34 C40 120.6(3) . . ?
C40 C34 H34 119.7 . . ?
C15 C35 H35 119.7 . . ?
C15 C35 C51 120.7(2) . . ?
C51 C35 H35 119.7 . . ?
C46 C36 H36 120.5 . . ?
C46 C36 C62 119.0(2) . . ?
C62 C36 H36 120.5 . . ?
C8 C37 H37 119.4 . . ?
C38 C37 C8 121.1(2) . . ?
C38 C37 H37 119.4 . . ?
C20 C38 C37 120.4(3) . . ?
C20 C38 H38 119.8 . . ?
C37 C38 H38 119.8 . . ?
N5 C39 H39 118.3 . . ?
N5 C39 C57 123.4(3) . . ?
C57 C39 H39 118.3 . . ?
C6 C40 H40 119.6 . . ?
C34 C40 C6 120.8(2) . . ?
C34 C40 H40 119.6 . . ?
C11 C41 H41 119.6 . . ?
C11 C41 C66 120.8(3) . . ?
C66 C41 H41 119.6 . . ?
C64 N11 C67 119.5(9) . . ?
C64 N11 C68 125.1(10) . . ?
C68 N11 C67 115.3(8) . . ?
C15 C42 H42 119.5 . . ?
C27 C42 C15 120.9(3) . . ?
C27 C42 H42 119.5 . . ?
C14 C43 H43 119.4 . . ?
C53 C43 C14 121.1(3) . . ?
C53 C43 H43 119.4 . . ?
C27 C44 H44 120.0 . . ?
C27 C44 C51 120.0(3) . . ?
C51 C44 H44 120.0 . . ?
N1 C45 H45 118.9 . . ?
N1 C45 C58 122.2(3) . . ?
C58 C45 H45 118.9 . . ?
C21 C46 H46 119.4 . . ?
C36 C46 C21 121.1(2) . . ?
C36 C46 H46 119.4 . . ?
C16 C47 H47 120.8 . . ?
C49 C47 C16 118.3(3) . . ?
C49 C47 H47 120.8 . . ?
C11 C48 H48 119.6 . . ?
C54 C48 C11 120.8(3) . . ?
C54 C48 H48 119.6 . . ?
C47 C49 H49 119.9 . . ?
C58 C49 C47 120.3(3) . . ?
C58 C49 H49 119.9 . . ?
N9 C50 H50A 109.5 . . ?
N9 C50 H50B 109.5 . . ?
N9 C50 H50C 109.5 . . ?
H50A C50 H50B 109.5 . . ?
H50A C50 H50C 109.5 . . ?
H50B C50 H50C 109.5 . . ?
C35 C51 H51 120.0 . . ?
C44 C51 C35 120.1(3) . . ?
C44 C51 H51 120.0 . . ?
C54 C52 H52 120.2 . . ?
C66 C52 H52 120.2 . . ?
C66 C52 C54 119.5(3) . . ?
C43 C53 H53 120.2 . . ?
C43 C53 C55 119.5(3) . . ?
C55 C53 H53 120.2 . . ?
C48 C54 H54 119.8 . . ?
C52 C54 C48 120.4(3) . . ?
C52 C54 H54 119.8 . . ?
C32 C55 H55 119.7 . . ?
C53 C55 C32 120.6(3) . . ?
C53 C55 H55 119.7 . . ?
C7 C56 H56 119.3 . . ?
C62 C56 C7 121.4(2) . . ?
C62 C56 H56 119.3 . . ?
C39 C57 H57 120.7 . . ?
C60 C57 C39 118.6(3) . . ?
C60 C57 H57 120.7 . . ?
C45 C58 H58 120.6 . . ?
C49 C58 C45 118.9(3) . . ?
C49 C58 H58 120.6 . . ?
C29 C59 H59 119.4 . . ?
C63 C59 C29 121.3(3) . . ?
C63 C59 H59 119.4 . . ?
C23 C60 H60 120.2 . . ?
C57 C60 C23 119.5(3) . . ?
C57 C60 H60 120.2 . . ?
C28 C61 H61 119.6 . . ?
C63 C61 C28 120.9(3) . . ?
C63 C61 H61 119.6 . . ?
C36 C62 H62 119.8 . . ?
C56 C62 C36 120.4(2) . . ?
C56 C62 H62 119.8 . . ?
C59 C63 H63 120.3 . . ?
C61 C63 C59 119.5(3) . . ?
C61 C63 H63 120.3 . . ?
O1 C64 N11 119.9(6) . . ?
O1 C64 H64A 114.0 . . ?
O1 C64 H64 120.1 . . ?
O1 C64 N10 132.0(5) . . ?
N11 C64 H64 120.1 . . ?
N10 C64 H64A 114.0 . . ?
N9 C65 H65A 109.5 . . ?
N9 C65 H65B 109.5 . . ?
N9 C65 H65C 109.5 . . ?
H65A C65 H65B 109.5 . . ?
H65A C65 H65C 109.5 . . ?
H65B C65 H65C 109.5 . . ?
C41 C66 H66 119.7 . . ?
C52 C66 C41 120.6(3) . . ?
C52 C66 H66 119.7 . . ?
N11 C67 H67A 109.5 . . ?
N11 C67 H67B 109.5 . . ?
N11 C67 H67C 109.5 . . ?
H67A C67 H67B 109.5 . . ?
H67A C67 H67C 109.5 . . ?
H67B C67 H67C 109.5 . . ?
N11 C68 H68A 109.5 . . ?
N11 C68 H68B 109.5 . . ?
N11 C68 H68C 109.5 . . ?
H68A C68 H68B 109.5 . . ?
H68A C68 H68C 109.5 . . ?
H68B C68 H68C 109.5 . . ?
H69A C69 H69B 109.5 . . ?
H69A C69 H69C 109.5 . . ?
H69B C69 H69C 109.5 . . ?
N10 C69 H69A 109.5 . . ?
N10 C69 H69B 109.5 . . ?
N10 C69 H69C 109.5 . . ?
C64 N10 C69 120.0(7) . . ?
C64 N10 C70 120.8(6) . . ?
C69 N10 C70 118.9(6) . . ?
N10 C70 H70A 109.5 . . ?
N10 C70 H70B 109.5 . . ?
N10 C70 H70C 109.5 . . ?
H70A C70 H70B 109.5 . . ?
H70A C70 H70C 109.5 . . ?
H70B C70 H70C 109.5 . . ?

loop_
_geom_bond_atom_site_label_1
_geom_bond_atom_site_label_2
_geom_bond_distance
_geom_bond_site_symmetry_2
_geom_bond_publ_flag
Ag1 S1 2.6573(5) . ?
Ag1 S2 2.6483(5) . ?
Ag1 P1 2.4818(5) . ?
Ag1 P2 2.4785(5) . ?
Ni1 S1 2.3995(6) . ?
Ni1 S2 2.4244(6) . ?
Ni1 N6 2.0252(17) . ?
Ni1 N2 2.0291(17) . ?
Ni1 N1 2.1095(18) . ?
Ni1 N5 2.1062(19) . ?
S1 C1 1.756(2) . ?
S2 C4 1.755(2) . ?
P1 C6 1.830(2) . ?
P1 C8 1.828(2) . ?
P1 C9 1.820(2) . ?
P2 C7 1.824(2) . ?
P2 C11 1.824(2) . ?
P2 C15 1.826(2) . ?
N6 N7 1.366(2) . ?
N6 C24 1.286(3) . ?
N2 N3 1.374(2) . ?
N2 C3 1.288(3) . ?
N7 C4 1.315(3) . ?
N4 H4 0.8600 . ?
N4 C1 1.350(2) . ?
N4 C10 1.414(3) . ?
N8 H8 0.8600 . ?
N8 C2 1.412(3) . ?
N8 C4 1.354(3) . ?
N3 C1 1.320(2) . ?
O2 C25 1.215(3) . ?
N1 C16 1.345(3) . ?
N1 C45 1.330(3) . ?
N5 C22 1.346(3) . ?
N5 C39 1.327(3) . ?
C2 C14 1.387(3) . ?
C2 C32 1.386(3) . ?
N9 C25 1.328(3) . ?
N9 C50 1.436(4) . ?
N9 C65 1.453(4) . ?
O1 C64 1.201(4) . ?
C3 H3 0.9300 . ?
C3 C16 1.453(3) . ?
C5 H5 0.9300 . ?
C5 C9 1.383(3) . ?
C5 C17 1.383(3) . ?
C6 C12 1.379(3) . ?
C6 C40 1.380(3) . ?
C7 C21 1.375(3) . ?
C7 C56 1.376(3) . ?
C8 C19 1.383(3) . ?
C8 C37 1.381(3) . ?
C9 C31 1.391(3) . ?
C10 C28 1.384(3) . ?
C10 C29 1.379(3) . ?
C11 C41 1.368(3) . ?
C11 C48 1.389(3) . ?
C12 H12 0.9300 . ?
C12 C26 1.389(3) . ?
C13 H13 0.9300 . ?
C13 C19 1.392(3) . ?
C13 C20 1.362(4) . ?
C14 H14 0.9300 . ?
C14 C43 1.377(3) . ?
C15 C35 1.384(3) . ?
C15 C42 1.388(3) . ?
C16 C47 1.391(3) . ?
C17 H17 0.9300 . ?
C17 C30 1.365(4) . ?
C18 H18 0.9300 . ?
C18 C26 1.357(4) . ?
C18 C34 1.374(4) . ?
C19 H19 0.9300 . ?
C20 H20 0.9300 . ?
C20 C38 1.373(4) . ?
C21 H21 0.9300 . ?
C21 C46 1.377(3) . ?
C22 C23 1.387(3) . ?
C22 C24 1.456(3) . ?
C23 H23 0.9300 . ?
C23 C60 1.378(4) . ?
C24 H24 0.9300 . ?
C25 H25 0.9300 . ?
C26 H26 0.9300 . ?
C27 H27 0.9300 . ?
C27 C42 1.381(4) . ?
C27 C44 1.371(4) . ?
C28 H28 0.9300 . ?
C28 C61 1.379(4) . ?
C29 H29 0.9300 . ?
C29 C59 1.383(4) . ?
C30 H30 0.9300 . ?
C30 C33 1.376(4) . ?
C31 H31 0.9300 . ?
C31 C33 1.377(3) . ?
C32 H32 0.9300 . ?
C32 C55 1.386(4) . ?
C33 H33 0.9300 . ?
C34 H34 0.9300 . ?
C34 C40 1.378(4) . ?
C35 H35 0.9300 . ?
C35 C51 1.387(3) . ?
C36 H36 0.9300 . ?
C36 C46 1.353(4) . ?
C36 C62 1.366(4) . ?
C37 H37 0.9300 . ?
C37 C38 1.377(4) . ?
C38 H38 0.9300 . ?
C39 H39 0.9300 . ?
C39 C57 1.369(4) . ?
C40 H40 0.9300 . ?
C41 H41 0.9300 . ?
C41 C66 1.387(4) . ?
N11 C64 1.350(10) . ?
N11 C67 1.499(11) . ?
N11 C68 1.454(11) . ?
C42 H42 0.9300 . ?
C43 H43 0.9300 . ?
C43 C53 1.367(4) . ?
C44 H44 0.9300 . ?
C44 C51 1.371(4) . ?
C45 H45 0.9300 . ?
C45 C58 1.384(4) . ?
C46 H46 0.9300 . ?
C47 H47 0.9300 . ?
C47 C49 1.377(4) . ?
C48 H48 0.9300 . ?
C48 C54 1.376(4) . ?
C49 H49 0.9300 . ?
C49 C58 1.352(5) . ?
C50 H50A 0.9600 . ?
C50 H50B 0.9600 . ?
C50 H50C 0.9600 . ?
C51 H51 0.9300 . ?
C52 H52 0.9300 . ?
C52 C54 1.365(4) . ?
C52 C66 1.351(4) . ?
C53 H53 0.9300 . ?
C53 C55 1.367(4) . ?
C54 H54 0.9300 . ?
C55 H55 0.9300 . ?
C56 H56 0.9300 . ?
C56 C62 1.366(4) . ?
C57 H57 0.9300 . ?
C57 C60 1.363(5) . ?
C58 H58 0.9300 . ?
C59 H59 0.9300 . ?
C59 C63 1.367(5) . ?
C60 H60 0.9300 . ?
C61 H61 0.9300 . ?
C61 C63 1.359(5) . ?
C62 H62 0.9300 . ?
C63 H63 0.9300 . ?
C64 H64A 0.9300 . ?
C64 H64 0.9300 . ?
C64 N10 1.314(8) . ?
C65 H65A 0.9600 . ?
C65 H65B 0.9600 . ?
C65 H65C 0.9600 . ?
C66 H66 0.9300 . ?
C67 H67A 0.9600 . ?
C67 H67B 0.9600 . ?
C67 H67C 0.9600 . ?
C68 H68A 0.9600 . ?
C68 H68B 0.9600 . ?
C68 H68C 0.9600 . ?
C69 H69A 0.9600 . ?
C69 H69B 0.9600 . ?
C69 H69C 0.9600 . ?
C69 N10 1.422(8) . ?
N10 C70 1.487(8) . ?
C70 H70A 0.9600 . ?
C70 H70B 0.9600 . ?
C70 H70C 0.9600 . ?

loop_
_geom_torsion_atom_site_label_1
_geom_torsion_atom_site_label_2
_geom_torsion_atom_site_label_3
_geom_torsion_atom_site_label_4
_geom_torsion
_geom_torsion_site_symmetry_1
_geom_torsion_site_symmetry_2
_geom_torsion_site_symmetry_3
_geom_torsion_site_symmetry_4
_geom_torsion_publ_flag
Ag1 S1 C1 N4 -93.72(14) . . . . ?
Ag1 S1 C1 N3 87.48(18) . . . . ?
Ag1 S2 C4 N7 91.86(18) . . . . ?
Ag1 S2 C4 N8 -88.86(14) . . . . ?
Ag1 P1 C6 C12 138.74(17) . . . . ?
Ag1 P1 C6 C40 -42.3(2) . . . . ?
Ag1 P1 C8 C19 125.89(17) . . . . ?
Ag1 P1 C8 C37 -52.9(2) . . . . ?
Ag1 P1 C9 C5 -14.89(19) . . . . ?
Ag1 P1 C9 C31 166.14(17) . . . . ?
Ag1 P2 C7 C21 119.6(2) . . . . ?
Ag1 P2 C7 C56 -58.6(2) . . . . ?
Ag1 P2 C11 C41 -22.1(2) . . . . ?
Ag1 P2 C11 C48 157.9(2) . . . . ?
Ag1 P2 C15 C35 -26.0(2) . . . . ?
Ag1 P2 C15 C42 151.53(17) . . . . ?
Ni1 S1 C1 N4 174.45(14) . . . . ?
Ni1 S1 C1 N3 -4.36(18) . . . . ?
Ni1 S2 C4 N7 0.48(18) . . . . ?
Ni1 S2 C4 N8 179.76(13) . . . . ?
Ni1 N6 N7 C4 0.9(2) . . . . ?
Ni1 N6 C24 C22 -3.7(3) . . . . ?
Ni1 N2 N3 C1 2.9(2) . . . . ?
Ni1 N2 C3 C16 -2.9(3) . . . . ?
Ni1 N1 C16 C3 -0.6(3) . . . . ?
Ni1 N1 C16 C47 -179.1(2) . . . . ?
Ni1 N1 C45 C58 178.9(2) . . . . ?
Ni1 N5 C22 C23 -179.3(2) . . . . ?
Ni1 N5 C22 C24 1.8(3) . . . . ?
Ni1 N5 C39 C57 -179.1(2) . . . . ?
P1 C6 C12 C26 178.25(18) . . . . ?
P1 C6 C40 C34 -178.3(2) . . . . ?
P1 C8 C19 C13 -179.36(19) . . . . ?
P1 C8 C37 C38 -179.6(2) . . . . ?
P1 C9 C31 C33 177.75(19) . . . . ?
P2 C7 C21 C46 -177.9(2) . . . . ?
P2 C7 C56 C62 179.1(3) . . . . ?
P2 C11 C41 C66 -178.0(2) . . . . ?
P2 C11 C48 C54 178.5(2) . . . . ?
P2 C15 C35 C51 177.9(2) . . . . ?
P2 C15 C42 C27 -177.2(2) . . . . ?
N6 N7 C4 S2 -0.9(3) . . . . ?
N6 N7 C4 N8 179.86(16) . . . . ?
N2 N3 C1 S1 1.9(3) . . . . ?
N2 N3 C1 N4 -176.84(17) . . . . ?
N2 C3 C16 N1 2.3(3) . . . . ?
N2 C3 C16 C47 -179.2(2) . . . . ?
N7 N6 C24 C22 -179.80(18) . . . . ?
N4 C10 C28 C61 175.4(2) . . . . ?
N4 C10 C29 C59 -174.8(3) . . . . ?
N8 C2 C14 C43 -175.8(2) . . . . ?
N8 C2 C32 C55 176.5(2) . . . . ?
N3 N2 C3 C16 -176.59(19) . . . . ?
N1 C16 C47 C49 -0.3(4) . . . . ?
N1 C45 C58 C49 0.7(5) . . . . ?
C1 N4 C10 C28 157.5(2) . . . . ?
C1 N4 C10 C29 -27.5(3) . . . . ?
N5 C22 C23 C60 -2.2(4) . . . . ?
N5 C22 C24 N6 1.1(3) . . . . ?
N5 C39 C57 C60 0.0(5) . . . . ?
C2 N8 C4 S2 170.49(16) . . . . ?
C2 N8 C4 N7 -10.2(3) . . . . ?
C2 C14 C43 C53 -0.1(4) . . . . ?
C2 C32 C55 C53 -0.7(4) . . . . ?
O1 C64 N10 C69 -8.7(16) . . . . ?
O1 C64 N10 C70 177.4(6) . . . . ?
C3 N2 N3 C1 175.85(19) . . . . ?
C3 C16 C47 C49 -178.7(3) . . . . ?
C4 N8 C2 C14 -24.3(3) . . . . ?
C4 N8 C2 C32 160.2(2) . . . . ?
C5 C9 C31 C33 -1.2(4) . . . . ?
C5 C17 C30 C33 -0.4(4) . . . . ?
C6 P1 C8 C19 -105.57(19) . . . . ?
C6 P1 C8 C37 75.6(2) . . . . ?
C6 P1 C9 C5 -142.43(17) . . . . ?
C6 P1 C9 C31 38.6(2) . . . . ?
C6 C12 C26 C18 0.1(4) . . . . ?
C7 P2 C11 C41 101.2(2) . . . . ?
C7 P2 C11 C48 -78.8(2) . . . . ?
C7 P2 C15 C35 -149.99(18) . . . . ?
C7 P2 C15 C42 27.5(2) . . . . ?
C7 C21 C46 C36 -0.6(4) . . . . ?
C7 C56 C62 C36 -1.5(5) . . . . ?
C8 P1 C6 C12 12.2(2) . . . . ?
C8 P1 C6 C40 -168.8(2) . . . . ?
C8 P1 C9 C5 109.66(17) . . . . ?
C8 P1 C9 C31 -69.3(2) . . . . ?
C8 C37 C38 C20 -1.2(5) . . . . ?
C9 P1 C6 C12 -96.5(2) . . . . ?
C9 P1 C6 C40 82.5(2) . . . . ?
C9 P1 C8 C19 2.0(2) . . . . ?
C9 P1 C8 C37 -176.75(18) . . . . ?
C9 C5 C17 C30 -0.3(4) . . . . ?
C9 C31 C33 C30 0.5(4) . . . . ?
C10 N4 C1 S1 172.61(17) . . . . ?
C10 N4 C1 N3 -8.5(3) . . . . ?
C10 C28 C61 C63 0.2(5) . . . . ?
C10 C29 C59 C63 -0.7(5) . . . . ?
C11 P2 C7 C21 -3.6(2) . . . . ?
C11 P2 C7 C56 178.1(2) . . . . ?
C11 P2 C15 C35 101.03(19) . . . . ?
C11 P2 C15 C42 -81.5(2) . . . . ?
C11 C41 C66 C52 -1.5(5) . . . . ?
C11 C48 C54 C52 0.5(5) . . . . ?
C12 C6 C40 C34 0.7(4) . . . . ?
C13 C20 C38 C37 -0.1(5) . . . . ?
C14 C2 C32 C55 0.9(4) . . . . ?
C14 C43 C53 C55 0.3(5) . . . . ?
C15 P2 C7 C21 -113.9(2) . . . . ?
C15 P2 C7 C56 67.9(2) . . . . ?
C15 P2 C11 C41 -151.3(2) . . . . ?
C15 P2 C11 C48 28.7(2) . . . . ?
C15 C35 C51 C44 -0.8(4) . . . . ?
C16 N1 C45 C58 -1.0(4) . . . . ?
C16 C47 C49 C58 -0.1(5) . . . . ?
C17 C5 C9 P1 -177.90(18) . . . . ?
C17 C5 C9 C31 1.1(3) . . . . ?
C17 C30 C33 C31 0.3(4) . . . . ?
C18 C34 C40 C6 -0.1(5) . . . . ?
C19 C8 C37 C38 1.5(4) . . . . ?
C19 C13 C20 C38 1.0(4) . . . . ?
C20 C13 C19 C8 -0.7(4) . . . . ?
C21 C7 C56 C62 0.7(4) . . . . ?
C22 N5 C39 C57 -2.2(4) . . . . ?
C22 C23 C60 C57 0.0(5) . . . . ?
C23 C22 C24 N6 -177.7(2) . . . . ?
C24 N6 N7 C4 176.60(19) . . . . ?
C24 C22 C23 C60 176.6(3) . . . . ?
C26 C18 C34 C40 -0.5(5) . . . . ?
C27 C44 C51 C35 0.8(4) . . . . ?
C28 C10 C29 C59 0.0(4) . . . . ?
C28 C61 C63 C59 -0.8(6) . . . . ?
C29 C10 C28 C61 0.2(4) . . . . ?
C29 C59 C63 C61 1.1(6) . . . . ?
C32 C2 C14 C43 -0.4(4) . . . . ?
C34 C18 C26 C12 0.5(4) . . . . ?
C35 C15 C42 C27 0.3(4) . . . . ?
C37 C8 C19 C13 -0.6(3) . . . . ?
C39 N5 C22 C23 3.3(4) . . . . ?
C39 N5 C22 C24 -175.6(2) . . . . ?
C39 C57 C60 C23 1.1(5) . . . . ?
C40 C6 C12 C26 -0.8(4) . . . . ?
C41 C11 C48 C54 -1.5(4) . . . . ?
C42 C15 C35 C51 0.2(4) . . . . ?
C42 C27 C44 C51 -0.2(4) . . . . ?
C43 C53 C55 C32 0.2(5) . . . . ?
C44 C27 C42 C15 -0.4(4) . . . . ?
C45 N1 C16 C3 179.3(2) . . . . ?
C45 N1 C16 C47 0.8(4) . . . . ?
C46 C36 C62 C56 1.1(5) . . . . ?
C47 C49 C58 C45 -0.1(5) . . . . ?
C48 C11 C41 C66 2.0(4) . . . . ?
C50 N9 C25 O2 0.2(5) . . . . ?
C54 C52 C66 C41 0.3(5) . . . . ?
C56 C7 C21 C46 0.3(4) . . . . ?
C62 C36 C46 C21 -0.1(5) . . . . ?
C65 N9 C25 O2 174.1(3) . . . . ?
C66 C52 C54 C48 0.1(5) . . . . ?
C67 N11 C64 O1 8.4(17) . . . . ?
C68 N11 C64 O1 -169.3(10) . . . . ?

loop_
_smtbx_masks_void_nr
_smtbx_masks_void_average_x
_smtbx_masks_void_average_y
_smtbx_masks_void_average_z
_smtbx_masks_void_volume
_smtbx_masks_void_count_electrons
_smtbx_masks_void_content
1 -0.111 0.000 0.000 543.5 151.7 '2 C3H7NO,2 NO3-'
2 -0.030 0.136 0.409 10.5 0.0 ?
3 0.030 0.864 0.591 10.5 0.0 ?
